data_4320336
loop_
_publ_author_name
'Wan-Chin Chen'
'Chen-Hsiung Hung'

_publ_section_title
;
 Synthesis and Characterization of Iron N-Confused Porphyrins: Structural
 Evidences of Agostic Interaction
;
_journal_name_full 'Inorganic Chemistry'
_journal_page_first 5070
_journal_page_last 5071
_journal_paper_doi 10.1021/ic0155333
_journal_volume 40
_journal_year 2001
_chemical_formula_sum 'C59 H52 Fe N4 O2 S'
_chemical_formula_weight 936.96
_chemical_name_systematic
; 
 ? 
;
_space_group_IT_number 2
_symmetry_cell_setting triclinic
_symmetry_space_group_name_Hall '-P 1'
_symmetry_space_group_name_H-M 'P -1'
_atom_sites_solution_hydrogens geom
_atom_sites_solution_primary direct
_atom_sites_solution_secondary difmap
_audit_creation_method SHELXL-97
_cell_angle_alpha 72.921(2)
_cell_angle_beta 83.036(2)
_cell_angle_gamma 77.615(2)
_cell_formula_units_Z 2
_cell_length_a 13.4489(15)
_cell_length_b 13.6169(15)
_cell_length_c 14.3453(15)
_cell_measurement_temperature 293(2)
_cell_volume 2448.0(5)
_computing_cell_refinement 'Bruker SMART'
_computing_data_collection 'Bruker SMART'
_computing_data_reduction 'Bruker SHELXTL'
_computing_molecular_graphics 'Bruker SHELXTL'
_computing_publication_material 'Bruker SHELXTL'
_computing_structure_refinement 'SHELXL-97 (Sheldrick, 1997)'
_computing_structure_solution 'SHELXS-97 (Sheldrick, 1990)'
_diffrn_ambient_temperature 293(2)
_diffrn_measured_fraction_theta_full 0.959
_diffrn_measured_fraction_theta_max 0.959
_diffrn_measurement_device_type 'CCD area detector'
_diffrn_measurement_method 'phi and omega scans'
_diffrn_radiation_monochromator graphite
_diffrn_radiation_source 'fine-focus sealed tube'
_diffrn_radiation_type MoK\a
_diffrn_radiation_wavelength 0.71073
_diffrn_reflns_av_R_equivalents 0.0265
_diffrn_reflns_av_sigmaI/netI 0.1409
_diffrn_reflns_limit_h_max 17
_diffrn_reflns_limit_h_min -14
_diffrn_reflns_limit_k_max 16
_diffrn_reflns_limit_k_min -17
_diffrn_reflns_limit_l_max 16
_diffrn_reflns_limit_l_min -18
_diffrn_reflns_number 15631
_diffrn_reflns_theta_full 27.56
_diffrn_reflns_theta_max 27.56
_diffrn_reflns_theta_min 1.59
_exptl_absorpt_coefficient_mu 0.398
_exptl_absorpt_correction_T_max 0.9486
_exptl_absorpt_correction_T_min 0.7572
_exptl_absorpt_correction_type 'Empirical Used SADABS'
_exptl_crystal_colour Green
_exptl_crystal_density_diffrn 1.271
_exptl_crystal_density_method 'not measured'
_exptl_crystal_description Block
_exptl_crystal_F_000 984
_exptl_crystal_size_max 0.62
_exptl_crystal_size_mid 0.21
_exptl_crystal_size_min 0.20
_refine_diff_density_max 0.451
_refine_diff_density_min -0.325
_refine_diff_density_rms 0.051
_refine_ls_extinction_method none
_refine_ls_goodness_of_fit_ref 0.716
_refine_ls_hydrogen_treatment mixed
_refine_ls_matrix_type full
_refine_ls_number_parameters 641
_refine_ls_number_reflns 10859
_refine_ls_number_restraints 0
_refine_ls_restrained_S_all 0.716
_refine_ls_R_factor_all 0.1205
_refine_ls_R_factor_gt 0.0464
_refine_ls_shift/su_max 1.095
_refine_ls_shift/su_mean 0.012
_refine_ls_structure_factor_coef Fsqd
_refine_ls_weighting_details 'calc w=1/[\s^2^(Fo^2^)+(0.0474P)^2^+0.0000P] where P=(Fo^2^+2Fc^2^)/3'
_refine_ls_weighting_scheme calc
_refine_ls_wR_factor_gt 0.1003
_refine_ls_wR_factor_ref 0.1138
_reflns_number_gt 4231
_reflns_number_total 10859
_reflns_threshold_expression >2sigma(I)
_cod_data_source_file ic0155333-2_s3.cif
_cod_data_source_block h0621m
_cod_depositor_comments
;
The following automatic conversions were performed:

'_symmetry_cell_setting' value 'Triclinic' changed to 'triclinic'
according to the built-in table from CIF Core dictionary named
'cif_core.dic' version 2.4.1 from 2010-06-29.

Automatic conversion script
Id: cif_fix_values 1646 2011-03-28 12:23:43Z adriana 
;
_cod_database_code 4320336

loop_
_symmetry_equiv_pos_as_xyz
'x, y, z'
'-x, -y, -z'

loop_
_atom_site_label
_atom_site_type_symbol
_atom_site_fract_x
_atom_site_fract_y
_atom_site_fract_z
_atom_site_U_iso_or_equiv
_atom_site_adp_type
_atom_site_occupancy
_atom_site_symmetry_multiplicity
_atom_site_calc_flag
_atom_site_refinement_flags
_atom_site_disorder_assembly
_atom_site_disorder_group
Fe1 Fe 0.80055(3) 0.62613(3) 0.54343(3) 0.04569(14) Uani 1 1 d . . .
N1 N 0.8875(2) 0.4149(2) 0.78649(18) 0.0567(8) Uani 1 1 d . . .
N2 N 0.83242(17) 0.48842(17) 0.49515(15) 0.0425(6) Uani 1 1 d . . .
N3 N 0.77547(17) 0.71145(17) 0.40212(16) 0.0443(6) Uani 1 1 d . . .
N4 N 0.85261(16) 0.75639(17) 0.56153(15) 0.0409(6) Uani 1 1 d . . .
C1 C 0.9329(2) 0.5304(2) 0.6513(2) 0.0403(7) Uani 1 1 d . . .
C2 C 0.9128(2) 0.4298(2) 0.68689(19) 0.0426(7) Uani 1 1 d . . .
C3 C 0.9043(2) 0.3538(2) 0.6394(2) 0.0434(7) Uani 1 1 d . . .
C4 C 0.8736(2) 0.3852(2) 0.5449(2) 0.0437(7) Uani 1 1 d . . .
C5 C 0.8716(2) 0.3175(3) 0.4849(2) 0.0488(8) Uani 1 1 d . . .
C6 C 0.8306(2) 0.3779(2) 0.4015(2) 0.0478(8) Uani 1 1 d . . .
C7 C 0.8049(2) 0.4847(2) 0.4076(2) 0.0429(7) Uani 1 1 d . . .
C8 C 0.7597(2) 0.5701(2) 0.3333(2) 0.0448(8) Uani 1 1 d . . .
C9 C 0.7486(2) 0.6748(2) 0.3307(2) 0.0456(8) Uani 1 1 d . . .
H1A H 0.9668(16) 0.5548(17) 0.5907(15) 0.022(6) Uiso 1 1 d . . .
H20 H 0.8703(18) 0.5104(19) 0.8662(17) 0.036(8) Uiso 1 1 d . . .
H16 H 0.9169(18) 0.8927(19) 0.6807(17) 0.045(8) Uiso 1 1 d . . .
H15 H 0.845(2) 0.999(2) 0.5207(19) 0.064(10) Uiso 1 1 d . . .
H11 H 0.701(2) 0.922(2) 0.2352(19) 0.064(9) Uiso 1 1 d . . .
H10 H 0.688(2) 0.754(2) 0.1936(19) 0.061(9) Uiso 1 1 d . . .
H6 H 0.8212(18) 0.3606(19) 0.3446(17) 0.042(8) Uiso 1 1 d . . .
H5 H 0.9055(18) 0.244(2) 0.4989(17) 0.047(8) Uiso 1 1 d . . .
H1B H 0.859(2) 0.359(3) 0.827(2) 0.096(12) Uiso 1 1 d . . .
C10 C 0.7112(2) 0.7624(3) 0.2503(2) 0.0559(9) Uani 1 1 d . . .
C11 C 0.7188(2) 0.8501(3) 0.2714(2) 0.0545(9) Uani 1 1 d . . .
C12 C 0.7592(2) 0.8193(2) 0.3665(2) 0.0444(7) Uani 1 1 d . . .
C13 C 0.7855(2) 0.8868(2) 0.4122(2) 0.0422(7) Uani 1 1 d . . .
C14 C 0.8315(2) 0.8558(2) 0.5016(2) 0.0417(7) Uani 1 1 d . . .
C15 C 0.8581(2) 0.9274(3) 0.5477(2) 0.0507(9) Uani 1 1 d . . .
C16 C 0.8928(2) 0.8722(2) 0.6340(2) 0.0470(8) Uani 1 1 d . . .
C17 C 0.8898(2) 0.7644(2) 0.6451(2) 0.0413(7) Uani 1 1 d . . .
C18 C 0.9140(2) 0.6827(2) 0.7277(2) 0.0425(7) Uani 1 1 d . . .
C19 C 0.9174(2) 0.5767(2) 0.72900(19) 0.0422(7) Uani 1 1 d . . .
C20 C 0.8899(3) 0.5025(2) 0.8103(2) 0.0503(9) Uani 1 1 d . . .
C21 C 0.9228(2) 0.2433(2) 0.6978(2) 0.0451(7) Uani 1 1 d . . .
C22 C 1.0057(2) 0.2045(2) 0.7560(2) 0.0555(8) Uani 1 1 d . . .
H22 H 1.0519 0.2471 0.7540 0.067 Uiso 1 1 calc R . .
C23 C 1.0203(3) 0.1033(3) 0.8168(2) 0.0716(10) Uani 1 1 d . . .
H23 H 1.0767 0.0780 0.8546 0.086 Uiso 1 1 calc R . .
C24 C 0.9517(3) 0.0403(3) 0.8214(3) 0.0802(12) Uani 1 1 d . . .
H24 H 0.9607 -0.0272 0.8632 0.096 Uiso 1 1 calc R . .
C25 C 0.8705(3) 0.0768(3) 0.7649(3) 0.0724(11) Uani 1 1 d . . .
H25 H 0.8248 0.0335 0.7674 0.087 Uiso 1 1 calc R . .
C26 C 0.8548(2) 0.1777(2) 0.7034(2) 0.0586(9) Uani 1 1 d . . .
H26 H 0.7984 0.2017 0.6656 0.070 Uiso 1 1 calc R . .
C27 C 0.7232(2) 0.5464(2) 0.2490(2) 0.0489(8) Uani 1 1 d . . .
C28 C 0.6361(3) 0.5040(2) 0.2607(2) 0.0633(9) Uani 1 1 d . . .
H28 H 0.6020 0.4876 0.3221 0.076 Uiso 1 1 calc R . .
C29 C 0.5991(3) 0.4858(3) 0.1832(3) 0.0882(13) Uani 1 1 d . . .
H29 H 0.5412 0.4561 0.1928 0.106 Uiso 1 1 calc R . .
C30 C 0.6462(4) 0.5107(3) 0.0938(3) 0.0964(15) Uani 1 1 d . . .
H30 H 0.6201 0.4995 0.0414 0.116 Uiso 1 1 calc R . .
C31 C 0.7337(4) 0.5530(3) 0.0791(3) 0.0898(13) Uani 1 1 d . . .
H31 H 0.7670 0.5695 0.0173 0.108 Uiso 1 1 calc R . .
C32 C 0.7711(3) 0.5706(3) 0.1574(2) 0.0687(10) Uani 1 1 d . . .
H32 H 0.8297 0.5992 0.1477 0.082 Uiso 1 1 calc R . .
C33 C 0.7674(2) 1.0009(2) 0.3595(2) 0.0446(7) Uani 1 1 d . . .
C34 C 0.8499(2) 1.0514(2) 0.3270(2) 0.0553(8) Uani 1 1 d . . .
H34 H 0.9157 1.0141 0.3398 0.066 Uiso 1 1 calc R . .
C35 C 0.8359(3) 1.1554(3) 0.2764(2) 0.0672(10) Uani 1 1 d . . .
H35 H 0.8921 1.1877 0.2552 0.081 Uiso 1 1 calc R . .
C36 C 0.7402(3) 1.2115(3) 0.2571(2) 0.0725(10) Uani 1 1 d . . .
H36 H 0.7313 1.2819 0.2228 0.087 Uiso 1 1 calc R . .
C37 C 0.6574(3) 1.1645(3) 0.2880(2) 0.0735(10) Uani 1 1 d . . .
H37 H 0.5922 1.2027 0.2743 0.088 Uiso 1 1 calc R . .
C38 C 0.6711(2) 1.0593(3) 0.3398(2) 0.0610(9) Uani 1 1 d . . .
H38 H 0.6145 1.0278 0.3616 0.073 Uiso 1 1 calc R . .
C39 C 0.9301(2) 0.7034(2) 0.8193(2) 0.0458(8) Uani 1 1 d . . .
C40 C 1.0167(3) 0.6506(2) 0.8700(2) 0.0613(9) Uani 1 1 d . . .
H40 H 1.0638 0.6019 0.8457 0.074 Uiso 1 1 calc R . .
C41 C 1.0337(3) 0.6691(3) 0.9550(3) 0.0818(12) Uani 1 1 d . . .
H41 H 1.0934 0.6357 0.9863 0.098 Uiso 1 1 calc R . .
C42 C 0.9623(4) 0.7371(4) 0.9938(3) 0.0915(15) Uani 1 1 d . . .
H42 H 0.9731 0.7482 1.0524 0.110 Uiso 1 1 calc R . .
C43 C 0.8748(3) 0.7889(3) 0.9466(3) 0.0778(11) Uani 1 1 d . . .
H43 H 0.8262 0.8345 0.9733 0.093 Uiso 1 1 calc R . .
C44 C 0.8599(3) 0.7723(3) 0.8585(2) 0.0584(9) Uani 1 1 d . . .
H44 H 0.8017 0.8084 0.8257 0.070 Uiso 1 1 calc R . .
S1 S 0.65915(6) 0.59728(7) 0.65413(6) 0.0646(3) Uani 1 1 d . . .
C45 C 0.6333(2) 0.6987(3) 0.7096(3) 0.0619(9) Uani 1 1 d . . .
C46 C 0.6191(3) 0.6781(3) 0.8117(3) 0.0743(10) Uani 1 1 d . . .
H46 H 0.6243 0.6091 0.8498 0.089 Uiso 1 1 calc R . .
C47 C 0.5973(3) 0.7589(4) 0.8576(3) 0.0900(12) Uani 1 1 d . . .
H47 H 0.5887 0.7418 0.9254 0.108 Uiso 1 1 calc R . .
C48 C 0.5885(3) 0.8612(4) 0.8061(4) 0.0856(12) Uani 1 1 d . . .
C49 C 0.6020(3) 0.8828(3) 0.7063(4) 0.0884(13) Uani 1 1 d . . .
H49 H 0.5969 0.9522 0.6695 0.106 Uiso 1 1 calc R . .
C50 C 0.6229(2) 0.8053(3) 0.6579(3) 0.0750(11) Uani 1 1 d . . .
H50 H 0.6302 0.8242 0.5900 0.090 Uiso 1 1 calc R . .
C51 C 0.5661(3) 0.9473(4) 0.8562(4) 0.1392(19) Uani 1 1 d . . .
H51A H 0.4951 0.9790 0.8527 0.209 Uiso 1 1 calc R . .
H51B H 0.6068 0.9991 0.8245 0.209 Uiso 1 1 calc R . .
H51C H 0.5820 0.9185 0.9235 0.209 Uiso 1 1 calc R . .
O1 O 0.7660(3) 0.2891(3) 0.9265(2) 0.1193(11) Uani 1 1 d . . .
O2 O 0.5730(5) 0.2783(7) 0.4976(5) 0.278(3) Uani 1 1 d . . .
C52 C 0.7804(4) 0.1889(4) 0.9934(3) 0.1253(17) Uani 1 1 d . . .
H52A H 0.7949 0.1934 1.0565 0.150 Uiso 1 1 calc R . .
H52B H 0.8376 0.1433 0.9704 0.150 Uiso 1 1 calc R . .
C53 C 0.6880(6) 0.1470(6) 1.0026(5) 0.192(3) Uani 1 1 d . . .
H53A H 0.7037 0.0765 0.9956 0.230 Uiso 1 1 calc R . .
H53B H 0.6519 0.1458 1.0656 0.230 Uiso 1 1 calc R . .
C54 C 0.6276(5) 0.2173(7) 0.9243(6) 0.208(4) Uani 1 1 d . . .
H54A H 0.5558 0.2276 0.9457 0.250 Uiso 1 1 calc R . .
H54B H 0.6365 0.1892 0.8684 0.250 Uiso 1 1 calc R . .
C55 C 0.6645(5) 0.3160(5) 0.8990(5) 0.173(3) Uani 1 1 d . . .
H55A H 0.6617 0.3498 0.8294 0.207 Uiso 1 1 calc R . .
H55B H 0.6234 0.3631 0.9341 0.207 Uiso 1 1 calc R . .
C56 C 0.5939(8) 0.1803(6) 0.5615(6) 0.279(6) Uani 1 1 d . . .
H56A H 0.5358 0.1463 0.5693 0.335 Uiso 1 1 calc R . .
H56B H 0.6520 0.1385 0.5352 0.335 Uiso 1 1 calc R . .
C57 C 0.6137(5) 0.1862(6) 0.6458(6) 0.148(3) Uani 1 1 d . . .
H57A H 0.6867 0.1770 0.6502 0.177 Uiso 1 1 calc R . .
H57B H 0.5879 0.1325 0.6981 0.177 Uiso 1 1 calc R . .
C58 C 0.5680(6) 0.2801(10) 0.6526(6) 0.224(5) Uani 1 1 d . . .
H58A H 0.6117 0.3081 0.6832 0.269 Uiso 1 1 calc R . .
H58B H 0.5051 0.2750 0.6932 0.269 Uiso 1 1 calc R . .
C59 C 0.5463(6) 0.3471(5) 0.5604(7) 0.217(4) Uani 1 1 d . . .
H59A H 0.5873 0.4013 0.5421 0.260 Uiso 1 1 calc R . .
H59B H 0.4747 0.3797 0.5581 0.260 Uiso 1 1 calc R . .

loop_
_atom_site_aniso_label
_atom_site_aniso_U_11
_atom_site_aniso_U_22
_atom_site_aniso_U_33
_atom_site_aniso_U_23
_atom_site_aniso_U_13
_atom_site_aniso_U_12
Fe1 0.0580(3) 0.0365(3) 0.0462(3) -0.0094(2) -0.0093(2) -0.0161(2)
N1 0.083(2) 0.0412(18) 0.0467(17) -0.0045(14) -0.0060(15) -0.0233(16)
N2 0.0511(15) 0.0375(15) 0.0416(14) -0.0089(12) -0.0063(12) -0.0147(12)
N3 0.0547(16) 0.0353(15) 0.0480(14) -0.0104(12) -0.0121(12) -0.0160(12)
N4 0.0524(15) 0.0337(15) 0.0383(13) -0.0047(12) -0.0123(12) -0.0139(12)
C1 0.049(2) 0.0347(18) 0.0364(18) -0.0037(15) -0.0049(15) -0.0143(15)
C2 0.055(2) 0.0355(18) 0.0356(17) -0.0049(15) -0.0076(15) -0.0095(15)
C3 0.0522(19) 0.0339(18) 0.0462(18) -0.0089(15) -0.0060(15) -0.0139(15)
C4 0.0496(19) 0.0344(18) 0.0490(19) -0.0094(16) -0.0043(15) -0.0142(15)
C5 0.056(2) 0.038(2) 0.057(2) -0.0167(18) -0.0038(17) -0.0141(17)
C6 0.061(2) 0.044(2) 0.045(2) -0.0173(17) -0.0055(17) -0.0161(16)
C7 0.0532(19) 0.0401(19) 0.0418(18) -0.0130(15) -0.0047(15) -0.0191(15)
C8 0.0517(19) 0.042(2) 0.0454(18) -0.0125(16) -0.0041(15) -0.0182(15)
C9 0.054(2) 0.044(2) 0.0422(17) -0.0097(16) -0.0097(15) -0.0152(16)
C10 0.073(2) 0.051(2) 0.049(2) -0.0104(18) -0.0185(18) -0.0175(18)
C11 0.073(2) 0.037(2) 0.054(2) -0.0045(18) -0.0193(18) -0.0144(18)
C12 0.0527(19) 0.0380(19) 0.0435(18) -0.0068(15) -0.0117(15) -0.0122(15)
C13 0.0470(19) 0.0359(18) 0.0445(17) -0.0084(15) -0.0058(15) -0.0115(14)
C14 0.0481(18) 0.0322(18) 0.0462(18) -0.0075(15) -0.0074(15) -0.0128(14)
C15 0.071(2) 0.032(2) 0.052(2) -0.0057(17) -0.0143(17) -0.0173(17)
C16 0.064(2) 0.039(2) 0.0441(19) -0.0108(16) -0.0121(17) -0.0205(16)
C17 0.0477(19) 0.0349(18) 0.0453(17) -0.0102(15) -0.0088(15) -0.0144(14)
C18 0.0486(19) 0.0386(19) 0.0447(17) -0.0106(15) -0.0092(15) -0.0154(15)
C19 0.0526(19) 0.0373(18) 0.0387(17) -0.0063(15) -0.0121(15) -0.0139(15)
C20 0.084(3) 0.039(2) 0.0341(19) -0.0132(17) -0.0065(18) -0.0172(18)
C21 0.059(2) 0.0322(18) 0.0458(18) -0.0111(15) -0.0011(16) -0.0139(16)
C22 0.068(2) 0.037(2) 0.057(2) -0.0080(17) -0.0050(18) -0.0091(17)
C23 0.090(3) 0.048(2) 0.064(2) -0.0031(19) -0.011(2) -0.001(2)
C24 0.116(4) 0.038(2) 0.075(3) -0.003(2) 0.012(3) -0.016(2)
C25 0.099(3) 0.039(2) 0.081(3) -0.015(2) 0.013(2) -0.031(2)
C26 0.069(2) 0.046(2) 0.066(2) -0.0190(18) 0.0006(18) -0.0203(18)
C27 0.063(2) 0.0399(19) 0.0451(19) -0.0102(15) -0.0150(17) -0.0093(16)
C28 0.072(2) 0.061(2) 0.067(2) -0.0184(19) -0.0197(19) -0.0247(19)
C29 0.107(3) 0.070(3) 0.102(3) -0.021(3) -0.052(3) -0.027(2)
C30 0.150(5) 0.071(3) 0.079(3) -0.025(3) -0.059(3) -0.010(3)
C31 0.134(4) 0.083(3) 0.051(2) -0.022(2) -0.012(3) -0.009(3)
C32 0.087(3) 0.071(3) 0.055(2) -0.020(2) -0.005(2) -0.024(2)
C33 0.052(2) 0.0347(18) 0.0479(18) -0.0075(15) -0.0116(15) -0.0105(16)
C34 0.056(2) 0.040(2) 0.067(2) -0.0050(17) -0.0120(17) -0.0122(16)
C35 0.077(3) 0.046(2) 0.077(2) -0.0008(19) -0.013(2) -0.027(2)
C36 0.096(3) 0.036(2) 0.082(3) -0.0010(19) -0.029(2) -0.012(2)
C37 0.070(3) 0.054(3) 0.090(3) -0.011(2) -0.027(2) 0.003(2)
C38 0.060(2) 0.044(2) 0.075(2) -0.0051(19) -0.0139(19) -0.0125(18)
C39 0.063(2) 0.0337(18) 0.0437(18) -0.0045(15) -0.0109(17) -0.0202(16)
C40 0.082(3) 0.050(2) 0.054(2) -0.0024(17) -0.0249(19) -0.0233(19)
C41 0.120(4) 0.066(3) 0.065(3) -0.002(2) -0.045(3) -0.031(3)
C42 0.171(5) 0.077(3) 0.044(2) -0.009(2) -0.031(3) -0.059(3)
C43 0.122(4) 0.066(3) 0.057(2) -0.025(2) 0.008(2) -0.037(3)
C44 0.079(3) 0.051(2) 0.054(2) -0.0177(18) -0.0057(19) -0.0251(19)
S1 0.0595(6) 0.0630(6) 0.0745(6) -0.0185(5) 0.0026(5) -0.0226(5)
C45 0.047(2) 0.065(3) 0.068(2) -0.008(2) 0.0031(18) -0.0163(18)
C46 0.069(3) 0.075(3) 0.074(3) -0.011(2) 0.001(2) -0.022(2)
C47 0.083(3) 0.105(4) 0.091(3) -0.039(3) 0.000(2) -0.024(3)
C48 0.072(3) 0.085(4) 0.107(4) -0.039(3) 0.009(3) -0.024(3)
C49 0.067(3) 0.059(3) 0.131(4) -0.022(3) 0.012(3) -0.011(2)
C50 0.067(2) 0.068(3) 0.078(3) -0.005(2) 0.005(2) -0.013(2)
C51 0.131(4) 0.121(4) 0.202(5) -0.102(4) 0.020(4) -0.039(3)
O1 0.132(3) 0.119(3) 0.109(2) 0.002(2) -0.010(2) -0.075(2)
O2 0.331(7) 0.247(8) 0.237(6) -0.049(7) -0.063(6) -0.011(6)
C52 0.144(5) 0.136(5) 0.096(3) -0.005(3) 0.003(3) -0.068(4)
C53 0.224(8) 0.220(8) 0.145(6) 0.002(5) 0.005(5) -0.155(7)
C54 0.166(7) 0.276(11) 0.211(8) -0.041(7) 0.010(6) -0.150(7)
C55 0.118(5) 0.152(6) 0.245(7) -0.033(5) -0.051(5) -0.029(4)
C56 0.563(17) 0.084(6) 0.189(8) 0.031(5) -0.174(10) -0.072(8)
C57 0.120(5) 0.155(7) 0.117(6) 0.047(5) -0.052(4) -0.009(4)
C58 0.176(7) 0.372(16) 0.103(6) -0.078(9) -0.031(5) 0.024(8)
C59 0.317(10) 0.137(7) 0.171(7) -0.076(6) -0.012(7) 0.058(6)

loop_
_atom_type_symbol
_atom_type_description
_atom_type_scat_dispersion_real
_atom_type_scat_dispersion_imag
_atom_type_scat_source
C C 0.0033 0.0016 'International Tables Vol C Tables 4.2.6.8 and 6.1.1.4'
H H 0.0000 0.0000 'International Tables Vol C Tables 4.2.6.8 and 6.1.1.4'
N N 0.0061 0.0033 'International Tables Vol C Tables 4.2.6.8 and 6.1.1.4'
O O 0.0106 0.0060 'International Tables Vol C Tables 4.2.6.8 and 6.1.1.4'
S S 0.1246 0.1234 'International Tables Vol C Tables 4.2.6.8 and 6.1.1.4'
Fe Fe 0.3463 0.8444 'International Tables Vol C Tables 4.2.6.8 and 6.1.1.4'

loop_
_geom_angle_atom_site_label_1
_geom_angle_atom_site_label_2
_geom_angle_atom_site_label_3
_geom_angle
_geom_angle_site_symmetry_1
_geom_angle_site_symmetry_3
_geom_angle_publ_flag
N3 Fe1 N2 88.33(9) . . ?
N3 Fe1 N4 87.45(8) . . ?
N2 Fe1 N4 148.59(8) . . ?
N3 Fe1 S1 118.61(7) . . ?
N2 Fe1 S1 101.57(6) . . ?
N4 Fe1 S1 107.74(6) . . ?
N3 Fe1 C1 142.85(10) . . ?
N2 Fe1 C1 82.75(9) . . ?
N4 Fe1 C1 82.01(9) . . ?
S1 Fe1 C1 98.52(8) . . ?
C20 N1 C2 109.3(3) . . ?
C7 N2 C4 106.1(2) . . ?
C7 N2 Fe1 123.75(19) . . ?
C4 N2 Fe1 129.84(18) . . ?
C9 N3 C12 106.4(2) . . ?
C9 N3 Fe1 125.70(18) . . ?
C12 N3 Fe1 126.44(18) . . ?
C14 N4 C17 106.2(2) . . ?
C14 N4 Fe1 124.46(17) . . ?
C17 N4 Fe1 127.52(17) . . ?
C2 C1 C19 108.4(2) . . ?
C2 C1 Fe1 105.49(18) . . ?
C19 C1 Fe1 105.32(19) . . ?
C1 C2 N1 106.2(2) . . ?
C1 C2 C3 132.2(3) . . ?
N1 C2 C3 121.2(2) . . ?
C4 C3 C2 120.1(3) . . ?
C4 C3 C21 122.7(3) . . ?
C2 C3 C21 117.0(2) . . ?
C3 C4 N2 124.6(3) . . ?
C3 C4 C5 126.0(3) . . ?
N2 C4 C5 109.3(3) . . ?
C6 C5 C4 107.1(3) . . ?
C5 C6 C7 108.1(3) . . ?
N2 C7 C8 126.4(3) . . ?
N2 C7 C6 109.3(3) . . ?
C8 C7 C6 124.2(3) . . ?
C9 C8 C7 125.2(3) . . ?
C9 C8 C27 117.4(3) . . ?
C7 C8 C27 117.4(2) . . ?
N3 C9 C8 125.6(3) . . ?
N3 C9 C10 109.2(3) . . ?
C8 C9 C10 125.1(3) . . ?
C11 C10 C9 107.7(3) . . ?
C10 C11 C12 107.3(3) . . ?
N3 C12 C13 125.1(2) . . ?
N3 C12 C11 109.3(2) . . ?
C13 C12 C11 125.4(3) . . ?
C12 C13 C14 125.2(3) . . ?
C12 C13 C33 117.4(2) . . ?
C14 C13 C33 117.4(2) . . ?
N4 C14 C13 126.4(2) . . ?
N4 C14 C15 109.2(2) . . ?
C13 C14 C15 124.3(3) . . ?
C16 C15 C14 108.0(3) . . ?
C15 C16 C17 107.6(3) . . ?
C18 C17 N4 125.4(2) . . ?
C18 C17 C16 125.5(3) . . ?
N4 C17 C16 109.1(2) . . ?
C17 C18 C19 121.4(2) . . ?
C17 C18 C39 120.5(3) . . ?
C19 C18 C39 117.9(2) . . ?
C20 C19 C1 106.3(3) . . ?
C20 C19 C18 123.2(3) . . ?
C1 C19 C18 129.9(3) . . ?
N1 C20 C19 109.8(3) . . ?
C26 C21 C22 118.0(3) . . ?
C26 C21 C3 122.0(3) . . ?
C22 C21 C3 119.9(3) . . ?
C23 C22 C21 120.8(3) . . ?
C24 C23 C22 120.1(4) . . ?
C25 C24 C23 119.8(4) . . ?
C24 C25 C26 120.9(3) . . ?
C25 C26 C21 120.4(3) . . ?
C32 C27 C28 117.9(3) . . ?
C32 C27 C8 121.6(3) . . ?
C28 C27 C8 120.4(3) . . ?
C29 C28 C27 121.2(3) . . ?
C30 C29 C28 120.2(4) . . ?
C29 C30 C31 120.3(4) . . ?
C32 C31 C30 119.2(4) . . ?
C27 C32 C31 121.1(3) . . ?
C38 C33 C34 117.6(3) . . ?
C38 C33 C13 122.7(3) . . ?
C34 C33 C13 119.7(3) . . ?
C35 C34 C33 121.1(3) . . ?
C36 C35 C34 120.4(3) . . ?
C35 C36 C37 120.2(3) . . ?
C36 C37 C38 119.7(3) . . ?
C33 C38 C37 121.0(3) . . ?
C44 C39 C40 118.3(3) . . ?
C44 C39 C18 121.6(3) . . ?
C40 C39 C18 120.1(3) . . ?
C41 C40 C39 121.2(4) . . ?
C40 C41 C42 119.8(4) . . ?
C41 C42 C43 120.5(4) . . ?
C42 C43 C44 119.3(4) . . ?
C39 C44 C43 120.9(3) . . ?
C45 S1 Fe1 106.33(11) . . ?
C46 C45 C50 115.2(3) . . ?
C46 C45 S1 120.8(3) . . ?
C50 C45 S1 124.0(3) . . ?
C45 C46 C47 121.7(4) . . ?
C48 C47 C46 122.0(4) . . ?
C47 C48 C49 117.1(4) . . ?
C47 C48 C51 121.6(5) . . ?
C49 C48 C51 121.4(5) . . ?
C48 C49 C50 122.8(4) . . ?
C49 C50 C45 121.3(4) . . ?
C52 O1 C55 108.6(4) . . ?
C56 O2 C59 103.9(6) . . ?
O1 C52 C53 108.6(5) . . ?
C54 C53 C52 104.9(5) . . ?
C53 C54 C55 105.9(6) . . ?
O1 C55 C54 105.6(5) . . ?
C57 C56 O2 110.5(7) . . ?
C56 C57 C58 106.5(7) . . ?
C57 C58 C59 110.5(8) . . ?
C58 C59 O2 103.1(7) . . ?

loop_
_geom_bond_atom_site_label_1
_geom_bond_atom_site_label_2
_geom_bond_distance
_geom_bond_site_symmetry_2
_geom_bond_publ_flag
Fe1 N3 2.046(2) . ?
Fe1 N2 2.127(2) . ?
Fe1 N4 2.133(2) . ?
Fe1 S1 2.3483(9) . ?
Fe1 C1 2.398(3) . ?
N1 C20 1.342(4) . ?
N1 C2 1.393(3) . ?
N2 C7 1.370(3) . ?
N2 C4 1.401(3) . ?
N3 C9 1.377(3) . ?
N3 C12 1.383(3) . ?
N4 C14 1.365(3) . ?
N4 C17 1.395(3) . ?
C1 C2 1.387(4) . ?
C1 C19 1.408(4) . ?
C2 C3 1.425(4) . ?
C3 C4 1.383(4) . ?
C3 C21 1.476(4) . ?
C4 C5 1.440(4) . ?
C5 C6 1.341(4) . ?
C6 C7 1.447(4) . ?
C7 C8 1.408(4) . ?
C8 C9 1.391(4) . ?
C8 C27 1.500(4) . ?
C9 C10 1.442(4) . ?
C10 C11 1.341(4) . ?
C11 C12 1.441(4) . ?
C12 C13 1.396(3) . ?
C13 C14 1.403(3) . ?
C13 C33 1.495(4) . ?
C14 C15 1.450(4) . ?
C15 C16 1.325(4) . ?
C16 C17 1.438(4) . ?
C17 C18 1.382(4) . ?
C18 C19 1.430(4) . ?
C18 C39 1.473(4) . ?
C19 C20 1.371(4) . ?
C21 C26 1.389(4) . ?
C21 C22 1.390(4) . ?
C22 C23 1.385(4) . ?
C23 C24 1.372(5) . ?
C24 C25 1.358(5) . ?
C25 C26 1.386(4) . ?
C27 C32 1.373(4) . ?
C27 C28 1.385(4) . ?
C28 C29 1.377(4) . ?
C29 C30 1.343(5) . ?
C30 C31 1.386(5) . ?
C31 C32 1.385(4) . ?
C33 C38 1.380(4) . ?
C33 C34 1.392(4) . ?
C34 C35 1.371(4) . ?
C35 C36 1.363(4) . ?
C36 C37 1.366(4) . ?
C37 C38 1.390(4) . ?
C39 C44 1.374(4) . ?
C39 C40 1.394(4) . ?
C40 C41 1.369(4) . ?
C41 C42 1.371(5) . ?
C42 C43 1.378(5) . ?
C43 C44 1.391(4) . ?
S1 C45 1.742(4) . ?
C45 C46 1.405(4) . ?
C45 C50 1.407(4) . ?
C46 C47 1.405(5) . ?
C47 C48 1.360(5) . ?
C48 C49 1.371(5) . ?
C48 C51 1.507(5) . ?
C49 C50 1.390(5) . ?
O1 C52 1.408(5) . ?
O1 C55 1.410(5) . ?
O2 C56 1.372(7) . ?
O2 C59 1.447(7) . ?
C52 C53 1.452(6) . ?
C53 C54 1.447(8) . ?
C54 C55 1.463(7) . ?
C56 C57 1.298(8) . ?
C57 C58 1.320(9) . ?
C58 C59 1.391(8) . ?
